data_9003872
loop_
_publ_author_name
'Lavina, B.'
'Carbonin, S.'
'Russo, U.'
'Tumiati, S.'

_publ_section_title
;
 The crystal structure of dissakisite-(La) and structural variations
 after annealing of radiation damage
 Sample: DISS3 annealed 700 C for 3 hours
;
_journal_name_full 'American Mineralogist'
_journal_page_first 104
_journal_page_last 110
_journal_paper_doi 10.2138/am.2006.1721
_journal_volume 91
_journal_year 2006
_chemical_formula_sum
;Al1.836 Ca1.195 Ce0.262 Cr0.148 Er0.001 Fe0.404 Ga0.001 Gd0.001 H La0.315
 Mg0.622 Mn0.009 Na0.002 Nd0.038 Ni0.01 O13 P0.009 Pr0.019 Sc0.002 Si2.97
 Sm0.002 Sr0.01 Th0.09 Ti0.03 U0.003 V0.008 Zn0.015
;
_chemical_name_mineral Dissakisite-(La)
_space_group_IT_number 11
_symmetry_space_group_name_Hall '-P 2yb'
_symmetry_space_group_name_H-M 'P 1 21/m 1'
_cell_angle_alpha 90
_cell_angle_beta 115.16
_cell_angle_gamma 90
_cell_formula_units_Z 2
_cell_length_a 8.931
_cell_length_b 5.699
_cell_length_c 10.182
_cell_volume 469.072
_database_code_amcsd 0003996
_exptl_crystal_density_diffrn 3.903
_exptl_crystal_thermal_history 'annealed 700 C for 3 hours'
_cod_original_formula_sum
;Ca1.195 Th.09 Fe.404 La.315 Mn.009 U.003 Na.002 Er.001 Ce.262 Nd.038 Pr.019
 Sr.01 Sm.002 Gd.001 Al1.836 Cr.148 Ti.03 V.008 Sc.002 Ga.001 Mg.622 Zn.015
 Ni.01 Si2.97 P.009 O13 H
;
_cod_database_code 9003872

loop_
_space_group_symop_operation_xyz
x,y,z
x,1/2-y,z
-x,1/2+y,-z
-x,-y,-z

loop_
_atom_site_aniso_label
_atom_site_aniso_U_11
_atom_site_aniso_U_22
_atom_site_aniso_U_33
_atom_site_aniso_U_12
_atom_site_aniso_U_13
_atom_site_aniso_U_23
CaA1 0.02190 0.01197 0.01385 0.00000 0.01192 0.00000
ThA1 0.02190 0.01197 0.01385 0.00000 0.01192 0.00000
FeA1 0.02190 0.01197 0.01385 0.00000 0.01192 0.00000
LaA1 0.02190 0.01197 0.01385 0.00000 0.01192 0.00000
MnA1 0.02190 0.01197 0.01385 0.00000 0.01192 0.00000
UA1 0.02190 0.01197 0.01385 0.00000 0.01192 0.00000
NaA1 0.02190 0.01197 0.01385 0.00000 0.01192 0.00000
ErA1 0.02190 0.01197 0.01385 0.00000 0.01192 0.00000
CaA2 0.01314 0.01802 0.01193 0.00000 0.00314 0.00000
LaA2 0.01314 0.01802 0.01193 0.00000 0.00314 0.00000
CeA2 0.01314 0.01802 0.01193 0.00000 0.00314 0.00000
NdA2 0.01314 0.01802 0.01193 0.00000 0.00314 0.00000
PrA2 0.01314 0.01802 0.01193 0.00000 0.00314 0.00000
SrA2 0.01314 0.01802 0.01193 0.00000 0.00314 0.00000
SmA2 0.01314 0.01802 0.01193 0.00000 0.00314 0.00000
GdA2 0.01314 0.01802 0.01193 0.00000 0.00314 0.00000
AlM1 0.00864 0.00667 0.00919 -0.00025 0.00185 -0.00010
CrM1 0.00864 0.00667 0.00919 -0.00025 0.00185 -0.00010
TiM1 0.00864 0.00667 0.00919 -0.00025 0.00185 -0.00010
VM1 0.00864 0.00667 0.00919 -0.00025 0.00185 -0.00010
ScM1 0.00864 0.00667 0.00919 -0.00025 0.00185 -0.00010
GaM1 0.00864 0.00667 0.00919 -0.00025 0.00185 -0.00010
AlM2 0.00718 0.00583 0.00855 0.00023 0.00228 -0.00049
FeM2 0.00718 0.00583 0.00855 0.00023 0.00228 -0.00049
MgM3 0.00976 0.00772 0.01071 0.00000 -0.00164 0.00000
FeM3 0.00976 0.00772 0.01071 0.00000 -0.00164 0.00000
AlM3 0.00976 0.00772 0.01071 0.00000 -0.00164 0.00000
ZnM3 0.00976 0.00772 0.01071 0.00000 -0.00164 0.00000
NiM3 0.00976 0.00772 0.01071 0.00000 -0.00164 0.00000
Si1 0.00779 0.00657 0.00817 0.00000 0.00227 0.00000
Al1 0.00779 0.00657 0.00817 0.00000 0.00227 0.00000
P1 0.00779 0.00657 0.00817 0.00000 0.00227 0.00000
Si2 0.01004 0.00740 0.00968 0.00000 0.00459 0.00000
Al2 0.01004 0.00740 0.00968 0.00000 0.00459 0.00000
P2 0.01004 0.00740 0.00968 0.00000 0.00459 0.00000
Si3 0.00670 0.00799 0.00644 0.00000 0.00312 0.00000
Al3 0.00670 0.00799 0.00644 0.00000 0.00312 0.00000
P3 0.00670 0.00799 0.00644 0.00000 0.00312 0.00000
O1 0.01058 0.00993 0.02286 0.00204 0.00710 0.00269
O2 0.01486 0.01609 0.01226 -0.00611 0.00671 -0.00397
O3 0.01576 0.00879 0.01748 0.00062 -0.00103 -0.00169
O4 0.01087 0.01073 0.01136 0.00000 0.00362 0.00000
O5 0.00826 0.01120 0.00781 0.00000 0.00165 0.00000
O6 0.01582 0.01211 0.01520 0.00000 0.01147 0.00000
O7 0.01234 0.01625 0.01292 0.00000 -0.00124 0.00000
O8 0.02711 0.03586 0.03543 0.00000 0.02461 0.00000
O9 0.03222 0.03909 0.01193 0.00000 0.01299 0.00000
O10 0.01196 0.01146 0.01549 0.00000 0.00741 0.00000

loop_
_atom_site_label
_atom_site_fract_x
_atom_site_fract_y
_atom_site_fract_z
_atom_site_occupancy
_atom_site_U_iso_or_equiv
_atom_site_type_symbol
_atom_site_attached_hydrogens
CaA1 0.75676 0.75000 0.15098 0.79200 0.01441 Ca 0
ThA1 0.75676 0.75000 0.15098 0.09000 0.01441 Th 0
FeA1 0.75676 0.75000 0.15098 0.05300 0.01441 Fe 0
LaA1 0.75676 0.75000 0.15098 0.05000 0.01441 La 0
MnA1 0.75676 0.75000 0.15098 0.00900 0.01441 Mn 0
UA1 0.75676 0.75000 0.15098 0.00300 0.01441 U 0
NaA1 0.75676 0.75000 0.15098 0.00200 0.01441 Na 0
ErA1 0.75676 0.75000 0.15098 0.00100 0.01441 Er 0
CaA2 0.59815 0.75000 0.42772 0.40300 0.01512 Ca 0
LaA2 0.59815 0.75000 0.42772 0.26500 0.01512 La 0
CeA2 0.59815 0.75000 0.42772 0.26200 0.01512 Ce 0
NdA2 0.59815 0.75000 0.42772 0.03800 0.01512 Nd 0
PrA2 0.59815 0.75000 0.42772 0.01900 0.01512 Pr 0
SrA2 0.59815 0.75000 0.42772 0.01000 0.01512 Sr 0
SmA2 0.59815 0.75000 0.42772 0.00200 0.01512 Sm 0
GdA2 0.59815 0.75000 0.42772 0.00100 0.01512 Gd 0
AlM1 0.00000 0.00000 0.00000 0.81300 0.00884 Al 0
CrM1 0.00000 0.00000 0.00000 0.14800 0.00884 Cr 0
TiM1 0.00000 0.00000 0.00000 0.03000 0.00884 Ti 0
VM1 0.00000 0.00000 0.00000 0.00800 0.00884 V 0
ScM1 0.00000 0.00000 0.00000 0.00200 0.00884 Sc 0
GaM1 0.00000 0.00000 0.00000 0.00100 0.00884 Ga 0
AlM2 0.00000 0.00000 0.50000 0.94800 0.00755 Al 0
FeM2 0.00000 0.00000 0.50000 0.05200 0.00755 Fe 0
MgM3 0.29705 0.25000 0.21835 0.62200 0.01147 Mg 0
FeM3 0.29705 0.25000 0.21835 0.29900 0.01147 Fe 0
AlM3 0.29705 0.25000 0.21835 0.05400 0.01147 Al 0
ZnM3 0.29705 0.25000 0.21835 0.01500 0.01147 Zn 0
NiM3 0.29705 0.25000 0.21835 0.01000 0.01147 Ni 0
Si1 0.33785 0.75000 0.04123 0.99000 0.00789 Si 0
Al1 0.33785 0.75000 0.04123 0.00700 0.00789 Al 0
P1 0.33785 0.75000 0.04123 0.00300 0.00789 P 0
Si2 0.68312 0.25000 0.27672 0.99000 0.00891 Si 0
Al2 0.68312 0.25000 0.27672 0.00700 0.00891 Al 0
P2 0.68312 0.25000 0.27672 0.00300 0.00891 P 0
Si3 0.18590 0.75000 0.32015 0.99000 0.00693 Si 0
Al3 0.18590 0.75000 0.32015 0.00700 0.00693 Al 0
P3 0.18590 0.75000 0.32015 0.00300 0.00693 P 0
O1 0.23395 0.99227 0.03345 1.00000 0.01446 O 0
O2 0.30815 0.97750 0.35892 1.00000 0.01408 O 0
O3 0.79280 0.01355 0.33786 1.00000 0.01681 O 0
O4 0.05441 0.25000 0.12967 1.00000 0.01137 O 0
O5 0.04534 0.75000 0.14737 1.00000 0.00970 O 0
O6 0.06627 0.75000 0.40663 1.00000 0.01269 O 0
O7 0.51268 0.75000 0.17843 1.00000 0.01612 O 0
O8 0.53180 0.25000 0.31990 1.00000 0.02888 O 0
O9 0.61971 0.25000 0.10057 1.00000 0.02650 O 0
O10 0.08335 0.25000 0.42807 1.00000 0.01243 O 0
H 0.15400 0.25000 0.30500 1.00000 0.05000 H 0

loop_
_cod_changelog_entry_id
_cod_changelog_entry_author
_cod_changelog_entry_date
_cod_changelog_entry_text
1
;cod-tools version 3.8.0
Id: cif_guess_AMCSD_atom_types 9581 2023-05-17 12:35:41Z saulius
;
2023-05-23T09:14:42+03:00
;Derived atom types and hydrogen counts
from atom names that follow the AMCSD naming convention
(Wat == water, O-H == hydroxyl).
;

loop_
_cod_related_entry_id
_cod_related_entry_database
_cod_related_entry_code
1 AMCSD 0003996
